data_7028207
loop_
_publ_author_name
'Falkenhagen, Jan P.'
'Limberg, Christian'
'Demeshko, Serhiy'
'Horn, Sebastian'
'Haumann, Michael'
'Braun, Beatrice'
'Mebs, Stefan'

_publ_section_title
;
 Iron-molybdenum-oxo complexes as initiators for olefin autoxidation with
 O2.
;
_journal_issue 2
_journal_name_full 'Dalton transactions (Cambridge, England : 2003)'
_journal_page_first 806
_journal_page_last 816
_journal_paper_doi 10.1039/c3dt52349g
_journal_volume 43
_journal_year 2014
_chemical_formula_moiety '2(C28 H33 Co Mo N4 O3), 2(C F3 O3 S), 1/2(C4 H10 O), C2 H3 N'
_chemical_formula_sum 'C62 H74 Co2 F6 Mo2 N9 O12.5 S2'
_chemical_formula_weight 1633.16
_chemical_name_systematic
; 
 ? 
;
_space_group_IT_number 14
_symmetry_cell_setting monoclinic
_symmetry_Int_Tables_number 14
_symmetry_space_group_name_Hall '-P 2ybc'
_symmetry_space_group_name_H-M 'P 1 21/c 1'
_atom_sites_solution_hydrogens geom
_atom_sites_solution_primary direct
_atom_sites_solution_secondary difmap
_audit_creation_method SHELXL-97
_cell_angle_alpha 90.00
_cell_angle_beta 108.3110(19)
_cell_angle_gamma 90.00
_cell_formula_units_Z 4
_cell_length_a 14.1365(4)
_cell_length_b 14.2503(6)
_cell_length_c 37.6652(10)
_cell_measurement_reflns_used 43769
_cell_measurement_temperature 100(2)
_cell_measurement_theta_max 26.67
_cell_measurement_theta_min 2.59
_cell_volume 7203.4(4)
_computing_cell_refinement 'X-AREA (Stoe & Cie, 2002)'
_computing_data_collection 'X-AREA (Stoe & Cie, 2002)'
_computing_data_reduction 'X-RED (Stoe & Cie, 2002)'
_computing_molecular_graphics 'PLATON, 1990'
_computing_publication_material 'PLATON, 1990'
_computing_structure_refinement 'SHELXL97 (Sheldrick, 1997)'
_computing_structure_solution 'SHELXS97 (Sheldrick, 1997)'
_diffrn_ambient_temperature 100(2)
_diffrn_detector_area_resol_mean 6.67
_diffrn_measured_fraction_theta_full 0.967
_diffrn_measured_fraction_theta_max 0.967
_diffrn_measurement_device 'Stoe IPDS-2t diffractometer'
_diffrn_measurement_method '\w-rotation,\w-incr.=1\%,319 exposures'
_diffrn_radiation_collimation '0.5 mm diameter monocapillary'
_diffrn_radiation_monochromator 'planar graphite'
_diffrn_radiation_source 'long fine focus sealed X-ray tube'
_diffrn_radiation_type MoK\a
_diffrn_radiation_wavelength 0.71073
_diffrn_reflns_av_R_equivalents 0.1034
_diffrn_reflns_av_sigmaI/netI 0.0757
_diffrn_reflns_limit_h_max 16
_diffrn_reflns_limit_h_min -16
_diffrn_reflns_limit_k_max 16
_diffrn_reflns_limit_k_min -16
_diffrn_reflns_limit_l_max 44
_diffrn_reflns_limit_l_min -42
_diffrn_reflns_number 54821
_diffrn_reflns_theta_full 25.00
_diffrn_reflns_theta_max 25.00
_diffrn_reflns_theta_min 1.54
_diffrn_standards_decay_% 0
_diffrn_standards_interval_count 0
_diffrn_standards_interval_time 0
_diffrn_standards_number 0
_exptl_absorpt_coefficient_mu 0.929
_exptl_absorpt_correction_T_max 0.9638
_exptl_absorpt_correction_T_min 0.7308
_exptl_absorpt_correction_type numerical
_exptl_absorpt_process_details 'X-AREA (Stoe & Cie, 2002)'
_exptl_crystal_colour green
_exptl_crystal_density_diffrn 1.506
_exptl_crystal_density_method 'not measured'
_exptl_crystal_description plate
_exptl_crystal_F_000 3332
_exptl_crystal_size_max 0.36
_exptl_crystal_size_mid 0.24
_exptl_crystal_size_min 0.04
_refine_diff_density_max 2.590
_refine_diff_density_min -1.507
_refine_diff_density_rms 0.169
_refine_ls_extinction_method none
_refine_ls_goodness_of_fit_ref 1.089
_refine_ls_hydrogen_treatment constr
_refine_ls_matrix_type full
_refine_ls_number_parameters 870
_refine_ls_number_reflns 12263
_refine_ls_number_restraints 3
_refine_ls_restrained_S_all 1.089
_refine_ls_R_factor_all 0.1030
_refine_ls_R_factor_gt 0.0805
_refine_ls_shift/su_max 0.016
_refine_ls_shift/su_mean 0.000
_refine_ls_structure_factor_coef Fsqd
_refine_ls_weighting_details 'calc w=1/[\s^2^(Fo^2^)+(0.0700P)^2^+92.0000P] where P=(Fo^2^+2Fc^2^)/3'
_refine_ls_weighting_scheme calc
_refine_ls_wR_factor_gt 0.2049
_refine_ls_wR_factor_ref 0.2151
_reflns_number_gt 9057
_reflns_number_total 12263
_reflns_threshold_expression >2sigma(I)
_cod_data_source_file c3dt52349g.txt
_cod_data_source_block jf137
_cod_original_sg_symbol_H-M 'P 21/c'
_cod_original_formula_sum 'C62 H74 Co2 F6 Mo2 N9 O12.50 S2'
_cod_database_code 7028207

loop_
_symmetry_equiv_pos_as_xyz
'x, y, z'
'-x, y+1/2, -z+1/2'
'-x, -y, -z'
'x, -y-1/2, z-1/2'

loop_
_atom_site_label
_atom_site_type_symbol
_atom_site_fract_x
_atom_site_fract_y
_atom_site_fract_z
_atom_site_U_iso_or_equiv
_atom_site_adp_type
_atom_site_occupancy
_atom_site_symmetry_multiplicity
_atom_site_calc_flag
_atom_site_refinement_flags
Mo1 Mo 0.43027(5) 0.66101(5) 0.21981(2) 0.01974(19) Uani 1 1 d .
Co1 Co 0.39520(8) 0.50588(8) 0.14193(3) 0.0214(3) Uani 1 1 d .
O1 O 0.4523(4) 0.5846(4) 0.18485(18) 0.0260(13) Uani 1 1 d .
O2 O 0.3948(5) 0.5892(4) 0.25027(18) 0.0289(14) Uani 1 1 d .
O3 O 0.3253(4) 0.7252(4) 0.19648(18) 0.0255(13) Uani 1 1 d .
N1 N 0.3294(6) 0.6009(5) 0.1006(2) 0.0299(17) Uani 1 1 d .
N2 N 0.3362(6) 0.4161(5) 0.0923(2) 0.0281(17) Uani 1 1 d .
N3 N 0.5208(5) 0.4403(5) 0.1382(2) 0.0205(15) Uani 1 1 d .
C5 C 0.3076(7) 0.5711(7) 0.0651(3) 0.033(2) Uani 1 1 d .
C6 C 0.3370(8) 0.4732(7) 0.0594(3) 0.033(2) Uani 1 1 d .
H6A H 0.2897 0.4466 0.0363 0.040 Uiso 1 1 calc R
H6B H 0.4045 0.4727 0.0567 0.040 Uiso 1 1 calc R
C13 C 0.4043(7) 0.3332(6) 0.0971(3) 0.029(2) Uani 1 1 d .
H13A H 0.4016 0.3083 0.0723 0.035 Uiso 1 1 calc R
H13B H 0.3820 0.2830 0.1109 0.035 Uiso 1 1 calc R
C14 C 0.5095(7) 0.3605(6) 0.1184(3) 0.0263(19) Uani 1 1 d .
C18 C 0.6130(6) 0.4667(6) 0.1571(2) 0.0244(18) Uani 1 1 d .
H18 H 0.6216 0.5246 0.1702 0.029 Uiso 1 1 calc R
C17 C 0.6968(7) 0.4157(6) 0.1589(3) 0.029(2) Uani 1 1 d .
H17 H 0.7610 0.4375 0.1732 0.034 Uiso 1 1 calc R
C16 C 0.6854(7) 0.3313(6) 0.1394(3) 0.034(2) Uani 1 1 d .
H16 H 0.7415 0.2937 0.1400 0.041 Uiso 1 1 calc R
C15 C 0.5897(7) 0.3039(6) 0.1189(3) 0.032(2) Uani 1 1 d .
H15 H 0.5791 0.2467 0.1053 0.039 Uiso 1 1 calc R
C7 C 0.2362(7) 0.3878(7) 0.0907(3) 0.033(2) Uani 1 1 d .
H7A H 0.2168 0.3307 0.0751 0.039 Uiso 1 1 calc R
H7B H 0.1884 0.4383 0.0791 0.039 Uiso 1 1 calc R
C8 C 0.2332(7) 0.3681(6) 0.1299(3) 0.028(2) Uani 1 1 d .
N4 N 0.2982(5) 0.4183(5) 0.1573(2) 0.0252(16) Uani 1 1 d .
C12 C 0.2985(6) 0.4068(6) 0.1927(3) 0.0227(18) Uani 1 1 d .
H12 H 0.3434 0.4432 0.2118 0.027 Uiso 1 1 calc R
C11 C 0.2363(7) 0.3441(6) 0.2025(3) 0.030(2) Uani 1 1 d .
H11 H 0.2398 0.3357 0.2279 0.036 Uiso 1 1 calc R
C10 C 0.1674(7) 0.2930(6) 0.1736(3) 0.031(2) Uani 1 1 d .
H10 H 0.1219 0.2509 0.1791 0.037 Uiso 1 1 calc R
C9 C 0.1671(7) 0.3051(6) 0.1375(3) 0.033(2) Uani 1 1 d .
H9 H 0.1220 0.2705 0.1178 0.040 Uiso 1 1 calc R
C4 C 0.2608(9) 0.6284(8) 0.0350(3) 0.045(3) Uani 1 1 d .
H4 H 0.2435 0.6059 0.0100 0.053 Uiso 1 1 calc R
C3 C 0.2396(10) 0.7221(8) 0.0429(3) 0.055(3) Uani 1 1 d .
H3 H 0.2100 0.7644 0.0230 0.066 Uiso 1 1 calc R
C2 C 0.2618(9) 0.7507(8) 0.0787(3) 0.047(3) Uani 1 1 d .
H2 H 0.2468 0.8129 0.0842 0.057 Uiso 1 1 calc R
C1 C 0.3067(9) 0.6888(7) 0.1075(3) 0.041(2) Uani 1 1 d .
H1 H 0.3217 0.7092 0.1326 0.049 Uiso 1 1 calc R
C19 C 0.5601(6) 0.7133(5) 0.2751(2) 0.0203(17) Uani 1 1 d .
C23 C 0.5013(6) 0.7933(6) 0.2575(3) 0.0256(19) Uani 1 1 d .
C22 C 0.5192(6) 0.8104(6) 0.2229(3) 0.0230(18) Uani 1 1 d .
C21 C 0.5851(6) 0.7402(6) 0.2179(3) 0.0221(18) Uani 1 1 d .
C20 C 0.6093(6) 0.6812(6) 0.2501(3) 0.0232(18) Uani 1 1 d .
C25 C 0.6814(7) 0.5996(6) 0.2576(3) 0.0266(19) Uani 1 1 d .
H25A H 0.7492 0.6225 0.2698 0.040 Uiso 1 1 calc R
H25B H 0.6781 0.5692 0.2339 0.040 Uiso 1 1 calc R
H25C H 0.6635 0.5542 0.2740 0.040 Uiso 1 1 calc R
C26 C 0.6211(7) 0.7306(6) 0.1844(3) 0.0263(19) Uani 1 1 d .
H26A H 0.5710 0.6971 0.1645 0.039 Uiso 1 1 calc R
H26B H 0.6838 0.6953 0.1915 0.039 Uiso 1 1 calc R
H26C H 0.6319 0.7931 0.1755 0.039 Uiso 1 1 calc R
C27 C 0.4737(7) 0.8894(6) 0.1971(3) 0.029(2) Uani 1 1 d .
H27A H 0.5072 0.9482 0.2073 0.044 Uiso 1 1 calc R
H27B H 0.4027 0.8942 0.1946 0.044 Uiso 1 1 calc R
H27C H 0.4813 0.8777 0.1725 0.044 Uiso 1 1 calc R
C28 C 0.4344(7) 0.8516(6) 0.2731(3) 0.032(2) Uani 1 1 d .
H28A H 0.4215 0.8177 0.2938 0.048 Uiso 1 1 calc R
H28B H 0.3712 0.8635 0.2534 0.048 Uiso 1 1 calc R
H28C H 0.4670 0.9115 0.2823 0.048 Uiso 1 1 calc R
C24 C 0.5694(7) 0.6751(6) 0.3125(3) 0.031(2) Uani 1 1 d .
H24A H 0.5556 0.6075 0.3105 0.046 Uiso 1 1 calc R
H24B H 0.5215 0.7064 0.3225 0.046 Uiso 1 1 calc R
H24C H 0.6371 0.6858 0.3293 0.046 Uiso 1 1 calc R
Mo2 Mo 0.07255(5) 0.15914(5) 0.27867(2) 0.01880(19) Uani 1 1 d .
Co2 Co 0.12322(8) 0.31024(7) 0.35920(3) 0.0199(3) Uani 1 1 d .
O4 O 0.0602(4) 0.2319(4) 0.31646(18) 0.0247(13) Uani 1 1 d .
O5 O 0.1102(4) 0.2332(4) 0.24912(17) 0.0249(13) Uani 1 1 d .
O6 O 0.1735(4) 0.0872(4) 0.29918(18) 0.0258(13) Uani 1 1 d .
N6 N 0.1876(5) 0.3990(5) 0.4094(2) 0.0244(16) Uani 1 1 d .
C35 C 0.2838(6) 0.4355(6) 0.4077(2) 0.0251(19) Uani 1 1 d .
H35A H 0.3369 0.3888 0.4185 0.030 Uiso 1 1 calc R
H35B H 0.3009 0.4938 0.4226 0.030 Uiso 1 1 calc R
C36 C 0.2776(6) 0.4554(6) 0.3678(3) 0.0227(18) Uani 1 1 d .
N7 N 0.2118(5) 0.4032(5) 0.3415(2) 0.0202(15) Uani 1 1 d .
C40 C 0.2059(6) 0.4153(5) 0.3059(2) 0.0216(18) Uani 1 1 d .
H40 H 0.1595 0.3785 0.2874 0.026 Uiso 1 1 calc R
C39 C 0.2644(6) 0.4789(6) 0.2945(2) 0.0222(18) Uani 1 1 d .
H39 H 0.2592 0.4849 0.2688 0.027 Uiso 1 1 calc R
C38 C 0.3308(6) 0.5337(6) 0.3213(3) 0.0264(19) Uani 1 1 d .
H38 H 0.3712 0.5786 0.3142 0.032 Uiso 1 1 calc R
C37 C 0.3374(6) 0.5221(6) 0.3587(3) 0.0262(19) Uani 1 1 d .
H37 H 0.3821 0.5591 0.3776 0.031 Uiso 1 1 calc R
C34 C 0.1986(7) 0.3367(6) 0.4413(3) 0.0276(19) Uani 1 1 d .
H34A H 0.1333 0.3288 0.4454 0.033 Uiso 1 1 calc R
H34B H 0.2452 0.3652 0.4641 0.033 Uiso 1 1 calc R
C33 C 0.2370(7) 0.2439(6) 0.4346(3) 0.0246(19) Uani 1 1 d .
N5 N 0.2072(6) 0.2168(5) 0.3982(2) 0.0270(17) Uani 1 1 d .
C29 C 0.2385(7) 0.1310(6) 0.3894(3) 0.029(2) Uani 1 1 d .
H29 H 0.2181 0.1107 0.3641 0.035 Uiso 1 1 calc R
C30 C 0.2984(7) 0.0747(6) 0.4165(3) 0.032(2) Uani 1 1 d .
H30 H 0.3183 0.0152 0.4099 0.038 Uiso 1 1 calc R
C31 C 0.3308(8) 0.1035(7) 0.4536(3) 0.036(2) Uani 1 1 d .
H31 H 0.3733 0.0644 0.4723 0.043 Uiso 1 1 calc R
C32 C 0.3008(7) 0.1889(6) 0.4629(3) 0.032(2) Uani 1 1 d .
H32 H 0.3229 0.2104 0.4880 0.038 Uiso 1 1 calc R
C41 C 0.1175(6) 0.4768(6) 0.4073(3) 0.0238(18) Uani 1 1 d .
H41A H 0.1323 0.5287 0.3924 0.029 Uiso 1 1 calc R
H41B H 0.1262 0.5007 0.4329 0.029 Uiso 1 1 calc R
C42 C 0.0112(7) 0.4450(6) 0.3897(2) 0.0237(18) Uani 1 1 d .
N8 N -0.0020(5) 0.3685(5) 0.3679(2) 0.0224(15) Uani 1 1 d .
C46 C -0.0956(7) 0.3389(6) 0.3497(3) 0.029(2) Uani 1 1 d .
H46 H -0.1050 0.2858 0.3337 0.035 Uiso 1 1 calc R
C45 C -0.1783(7) 0.3840(7) 0.3539(3) 0.034(2) Uani 1 1 d .
H45 H -0.2433 0.3608 0.3415 0.041 Uiso 1 1 calc R
C44 C -0.1654(7) 0.4622(6) 0.3760(3) 0.034(2) Uani 1 1 d .
H44 H -0.2214 0.4953 0.3784 0.041 Uiso 1 1 calc R
C43 C -0.0690(7) 0.4927(6) 0.3949(3) 0.032(2) Uani 1 1 d .
H43 H -0.0583 0.5453 0.4112 0.039 Uiso 1 1 calc R
C47 C -0.1095(6) 0.1482(5) 0.2498(2) 0.0207(18) Uani 1 1 d .
C48 C -0.0644(6) 0.1193(6) 0.2230(2) 0.0260(19) Uani 1 1 d .
C49 C -0.0080(6) 0.0352(6) 0.2375(2) 0.0218(18) Uani 1 1 d .
C50 C -0.0231(6) 0.0130(5) 0.2724(3) 0.0220(18) Uani 1 1 d .
C51 C -0.0839(6) 0.0831(5) 0.2802(2) 0.0204(17) Uani 1 1 d .
C52 C -0.1158(6) 0.0876(6) 0.3143(3) 0.0268(19) Uani 1 1 d .
H52A H -0.0999 0.0282 0.3280 0.040 Uiso 1 1 calc R
H52B H -0.1878 0.0987 0.3070 0.040 Uiso 1 1 calc R
H52C H -0.0807 0.1390 0.3304 0.040 Uiso 1 1 calc R
C56 C 0.0184(7) -0.0709(6) 0.2954(3) 0.029(2) Uani 1 1 d .
H56A H 0.0180 -0.0606 0.3211 0.044 Uiso 1 1 calc R
H56B H 0.0869 -0.0815 0.2954 0.044 Uiso 1 1 calc R
H56C H -0.0224 -0.1259 0.2849 0.044 Uiso 1 1 calc R
C55 C 0.0519(7) -0.0207(6) 0.2185(3) 0.030(2) Uani 1 1 d .
H55A H 0.1194 -0.0297 0.2358 0.044 Uiso 1 1 calc R
H55B H 0.0551 0.0129 0.1963 0.044 Uiso 1 1 calc R
H55C H 0.0203 -0.0820 0.2112 0.044 Uiso 1 1 calc R
C54 C -0.0757(7) 0.1639(6) 0.1862(3) 0.029(2) Uani 1 1 d .
H54A H -0.1382 0.1430 0.1679 0.044 Uiso 1 1 calc R
H54B H -0.0196 0.1457 0.1776 0.044 Uiso 1 1 calc R
H54C H -0.0766 0.2323 0.1888 0.044 Uiso 1 1 calc R
C53 C -0.1774(6) 0.2319(6) 0.2461(3) 0.0266(19) Uani 1 1 d .
H53A H -0.1380 0.2868 0.2576 0.040 Uiso 1 1 calc R
H53B H -0.2269 0.2186 0.2587 0.040 Uiso 1 1 calc R
H53C H -0.2114 0.2445 0.2195 0.040 Uiso 1 1 calc R
O13 O 0.9916(9) 0.7436(8) 0.0345(4) 0.030(3) Uiso 0.50 1 d PD
C59 C 0.9804(16) 0.8825(12) -0.0012(6) 0.040(3) Uiso 0.50 1 d PD
H59A H 0.9471 0.9150 0.0145 0.060 Uiso 0.50 1 calc PR
H59B H 0.9569 0.9083 -0.0266 0.060 Uiso 0.50 1 calc PR
H59C H 1.0526 0.8916 0.0093 0.060 Uiso 0.50 1 calc PR
C60 C 0.957(2) 0.7809(14) -0.0023(6) 0.057(4) Uiso 0.50 1 d PD
H60A H 0.8843 0.7713 -0.0129 0.068 Uiso 0.50 1 calc PR
H60B H 0.9898 0.7479 -0.0184 0.068 Uiso 0.50 1 calc PR
C61 C 0.982(2) 0.6441(15) 0.0386(6) 0.057(4) Uiso 0.50 1 d PD
H61A H 1.0214 0.6108 0.0249 0.068 Uiso 0.50 1 calc PR
H61B H 0.9115 0.6257 0.0275 0.068 Uiso 0.50 1 calc PR
C62 C 1.0185(16) 0.6157(15) 0.0791(5) 0.040(3) Uiso 0.50 1 d PD
H62A H 1.0790 0.6511 0.0921 0.060 Uiso 0.50 1 calc PR
H62B H 1.0333 0.5484 0.0810 0.060 Uiso 0.50 1 calc PR
H62C H 0.9668 0.6293 0.0907 0.060 Uiso 0.50 1 calc PR
S1 S 0.86522(17) 0.21877(16) 0.07845(7) 0.0289(5) Uani 1 1 d .
F1 F 0.9423(6) 0.3751(4) 0.0643(2) 0.0580(19) Uani 1 1 d .
F2 F 0.8969(5) 0.3794(4) 0.11398(18) 0.0530(17) Uani 1 1 d .
F3 F 0.7856(5) 0.3843(4) 0.05957(19) 0.0516(17) Uani 1 1 d .
O7 O 0.8388(6) 0.1974(5) 0.0392(2) 0.0418(17) Uani 1 1 d .
O8 O 0.7873(5) 0.1982(5) 0.0943(2) 0.0379(16) Uani 1 1 d .
O9 O 0.9630(5) 0.1911(4) 0.1006(2) 0.0369(16) Uani 1 1 d .
C57 C 0.8727(8) 0.3451(7) 0.0796(3) 0.039(2) Uani 1 1 d .
S2 S 0.3649(2) 0.10117(18) 0.06283(8) 0.0394(6) Uani 1 1 d .
F4 F 0.2552(10) -0.0370(7) 0.0278(5) 0.155(7) Uani 1 1 d .
F5 F 0.3758(14) -0.0092(9) 0.0089(4) 0.158(6) Uani 1 1 d .
F6 F 0.4010(9) -0.0785(6) 0.0616(4) 0.122(4) Uani 1 1 d .
O10 O 0.3158(8) 0.1631(6) 0.0332(2) 0.067(3) Uani 1 1 d .
O11 O 0.4686(7) 0.1147(6) 0.0759(4) 0.106(5) Uani 1 1 d .
O12 O 0.3186(14) 0.0895(10) 0.0904(4) 0.132(6) Uani 1 1 d .
C58 C 0.3526(17) -0.0113(10) 0.0402(5) 0.089(6) Uani 1 1 d .
N9 N 0.5404(7) 0.3910(7) 0.0302(3) 0.051(3) Uani 1 1 d .
C64 C 0.5550(8) 0.3186(9) 0.0241(3) 0.044(3) Uani 1 1 d .
C63 C 0.5765(9) 0.2218(8) 0.0145(4) 0.055(3) Uani 1 1 d .
H63A H 0.5280 0.1785 0.0192 0.083 Uiso 1 1 calc R
H63B H 0.6438 0.2039 0.0300 0.083 Uiso 1 1 calc R
H63C H 0.5721 0.2190 -0.0120 0.083 Uiso 1 1 calc R

loop_
_atom_site_aniso_label
_atom_site_aniso_U_11
_atom_site_aniso_U_22
_atom_site_aniso_U_33
_atom_site_aniso_U_23
_atom_site_aniso_U_13
_atom_site_aniso_U_12
Mo1 0.0189(4) 0.0169(4) 0.0241(4) -0.0019(3) 0.0078(3) -0.0021(3)
Co1 0.0216(6) 0.0196(6) 0.0226(6) -0.0002(5) 0.0063(5) -0.0002(4)
O1 0.024(3) 0.025(3) 0.030(4) -0.003(3) 0.010(3) 0.000(2)
O2 0.030(3) 0.026(3) 0.030(4) -0.003(3) 0.009(3) -0.009(3)
O3 0.023(3) 0.018(3) 0.033(4) -0.001(3) 0.006(3) -0.001(2)
N1 0.032(4) 0.030(4) 0.029(5) 0.003(3) 0.012(3) 0.008(3)
N2 0.027(4) 0.026(4) 0.030(5) -0.002(3) 0.007(3) -0.001(3)
N3 0.023(4) 0.019(3) 0.019(4) 0.003(3) 0.007(3) -0.000(3)
C5 0.030(5) 0.038(5) 0.031(6) 0.004(4) 0.011(4) 0.006(4)
C6 0.043(6) 0.037(5) 0.020(5) 0.005(4) 0.010(4) 0.003(4)
C13 0.035(5) 0.023(4) 0.024(5) -0.005(4) 0.002(4) 0.001(4)
C14 0.028(5) 0.026(4) 0.026(5) -0.001(4) 0.009(4) -0.002(4)
C18 0.030(5) 0.023(4) 0.017(4) -0.002(3) 0.004(4) -0.002(4)
C17 0.021(4) 0.029(5) 0.035(6) 0.006(4) 0.009(4) -0.002(4)
C16 0.036(5) 0.026(5) 0.042(6) 0.003(4) 0.017(5) 0.012(4)
C15 0.044(6) 0.019(4) 0.040(6) -0.001(4) 0.021(5) 0.002(4)
C7 0.030(5) 0.033(5) 0.029(5) -0.001(4) -0.001(4) -0.008(4)
C8 0.023(4) 0.027(5) 0.035(6) -0.006(4) 0.008(4) -0.003(4)
N4 0.019(4) 0.024(4) 0.029(4) 0.002(3) 0.004(3) 0.001(3)
C12 0.020(4) 0.023(4) 0.025(5) -0.002(3) 0.007(3) 0.000(3)
C11 0.026(5) 0.021(4) 0.045(6) 0.003(4) 0.016(4) 0.003(4)
C10 0.028(5) 0.023(5) 0.045(6) -0.000(4) 0.014(4) -0.002(4)
C9 0.024(5) 0.026(5) 0.044(6) -0.005(4) 0.003(4) -0.009(4)
C4 0.056(7) 0.049(6) 0.030(6) 0.009(5) 0.015(5) 0.011(5)
C3 0.079(9) 0.045(7) 0.041(7) 0.019(5) 0.020(6) 0.030(6)
C2 0.066(8) 0.044(6) 0.033(7) 0.009(5) 0.018(6) 0.017(5)
C1 0.057(7) 0.038(6) 0.030(6) 0.002(4) 0.016(5) 0.012(5)
C19 0.019(4) 0.017(4) 0.022(5) -0.003(3) 0.003(3) -0.007(3)
C23 0.024(4) 0.018(4) 0.037(6) -0.009(4) 0.012(4) -0.001(3)
C22 0.022(4) 0.017(4) 0.029(5) -0.003(3) 0.007(4) -0.005(3)
C21 0.016(4) 0.024(4) 0.028(5) -0.000(3) 0.008(3) -0.006(3)
C20 0.020(4) 0.020(4) 0.028(5) -0.003(3) 0.006(4) -0.006(3)
C25 0.026(4) 0.023(4) 0.031(5) -0.003(4) 0.009(4) -0.001(4)
C26 0.025(4) 0.024(4) 0.031(5) 0.001(4) 0.010(4) -0.008(3)
C27 0.032(5) 0.018(4) 0.039(6) 0.000(4) 0.012(4) -0.002(4)
C28 0.030(5) 0.023(5) 0.047(6) -0.013(4) 0.015(4) -0.004(4)
C24 0.035(5) 0.026(5) 0.028(5) -0.007(4) 0.007(4) -0.007(4)
Mo2 0.0180(4) 0.0166(4) 0.0212(4) -0.0015(3) 0.0054(3) -0.0017(3)
Co2 0.0217(6) 0.0169(5) 0.0207(6) -0.0009(4) 0.0063(5) -0.0008(4)
O4 0.023(3) 0.022(3) 0.030(4) -0.004(2) 0.010(3) -0.000(2)
O5 0.025(3) 0.023(3) 0.028(4) -0.001(2) 0.009(3) -0.003(2)
O6 0.019(3) 0.025(3) 0.034(4) -0.003(3) 0.009(3) -0.002(2)
N6 0.020(4) 0.023(4) 0.031(4) -0.004(3) 0.008(3) -0.004(3)
C35 0.022(4) 0.030(5) 0.020(5) -0.001(4) 0.002(4) -0.004(3)
C36 0.019(4) 0.021(4) 0.027(5) 0.001(3) 0.005(4) 0.006(3)
N7 0.021(4) 0.019(3) 0.020(4) 0.000(3) 0.005(3) 0.001(3)
C40 0.023(4) 0.015(4) 0.025(5) 0.001(3) 0.004(4) 0.008(3)
C39 0.019(4) 0.025(4) 0.021(5) 0.003(3) 0.005(3) 0.003(3)
C38 0.021(4) 0.021(4) 0.038(6) 0.002(4) 0.010(4) 0.002(3)
C37 0.021(4) 0.022(4) 0.035(5) -0.003(4) 0.008(4) -0.005(3)
C34 0.033(5) 0.024(4) 0.027(5) -0.000(4) 0.011(4) 0.000(4)
C33 0.032(5) 0.018(4) 0.022(5) 0.000(3) 0.006(4) -0.000(3)
N5 0.033(4) 0.021(4) 0.028(4) 0.002(3) 0.010(3) 0.001(3)
C29 0.044(6) 0.023(4) 0.019(5) -0.003(3) 0.008(4) -0.003(4)
C30 0.035(5) 0.024(5) 0.034(6) 0.002(4) 0.008(4) 0.004(4)
C31 0.043(6) 0.030(5) 0.035(6) 0.010(4) 0.014(5) 0.005(4)
C32 0.039(5) 0.026(5) 0.025(5) -0.001(4) 0.004(4) 0.003(4)
C41 0.023(4) 0.018(4) 0.028(5) -0.005(3) 0.005(4) -0.004(3)
C42 0.028(5) 0.023(4) 0.020(5) 0.002(3) 0.008(4) -0.005(3)
N8 0.024(4) 0.016(3) 0.027(4) -0.001(3) 0.008(3) -0.000(3)
C46 0.031(5) 0.019(4) 0.042(6) 0.002(4) 0.016(4) 0.002(4)
C45 0.024(5) 0.036(5) 0.041(6) 0.003(4) 0.009(4) -0.005(4)
C44 0.030(5) 0.026(5) 0.049(6) -0.000(4) 0.018(5) 0.001(4)
C43 0.038(5) 0.024(5) 0.036(6) -0.007(4) 0.012(4) -0.002(4)
C47 0.013(4) 0.016(4) 0.030(5) -0.003(3) 0.003(3) -0.001(3)
C48 0.024(4) 0.034(5) 0.016(5) 0.002(4) -0.001(3) -0.006(4)
C49 0.014(4) 0.018(4) 0.030(5) -0.009(3) 0.002(3) -0.011(3)
C50 0.018(4) 0.015(4) 0.030(5) -0.002(3) 0.002(3) -0.003(3)
C51 0.018(4) 0.017(4) 0.025(5) -0.004(3) 0.006(3) -0.005(3)
C52 0.023(4) 0.025(4) 0.033(5) 0.001(4) 0.009(4) 0.000(3)
C56 0.026(5) 0.020(4) 0.038(6) 0.003(4) 0.005(4) -0.001(3)
C55 0.027(5) 0.029(5) 0.032(5) -0.007(4) 0.008(4) -0.000(4)
C54 0.032(5) 0.027(5) 0.025(5) 0.003(4) 0.003(4) -0.005(4)
C53 0.024(4) 0.022(4) 0.034(5) 0.002(4) 0.009(4) 0.004(3)
S1 0.0315(12) 0.0265(11) 0.0279(13) -0.0017(9) 0.0082(10) 0.0018(9)
F1 0.076(5) 0.036(3) 0.072(5) 0.006(3) 0.039(4) -0.007(3)
F2 0.077(5) 0.039(3) 0.038(4) -0.010(3) 0.012(3) 0.001(3)
F3 0.066(4) 0.037(3) 0.046(4) 0.002(3) 0.010(3) 0.023(3)
O7 0.059(5) 0.038(4) 0.027(4) -0.005(3) 0.012(3) -0.001(3)
O8 0.039(4) 0.033(4) 0.045(4) -0.001(3) 0.017(3) 0.001(3)
O9 0.025(3) 0.029(3) 0.053(5) -0.001(3) 0.006(3) -0.002(3)
C57 0.051(6) 0.032(5) 0.034(6) -0.002(4) 0.012(5) 0.004(5)
S2 0.0443(15) 0.0360(13) 0.0335(15) 0.0031(11) 0.0059(11) -0.0061(11)
F4 0.133(10) 0.054(6) 0.212(15) -0.014(7) -0.038(10) -0.047(6)
F5 0.269(19) 0.095(9) 0.129(12) -0.026(8) 0.089(12) 0.057(10)
F6 0.146(10) 0.041(5) 0.147(11) 0.005(6) 0.001(8) 0.011(5)
O10 0.099(7) 0.037(4) 0.042(5) 0.003(4) -0.009(5) -0.004(4)
O11 0.053(6) 0.041(5) 0.174(13) 0.018(6) -0.038(7) -0.003(4)
O12 0.212(17) 0.112(10) 0.129(12) -0.022(9) 0.134(13) -0.061(11)
C58 0.143(17) 0.037(8) 0.078(12) -0.001(7) 0.024(11) 0.001(9)
N9 0.051(6) 0.040(6) 0.049(6) -0.002(4) -0.002(5) -0.006(4)
C64 0.043(6) 0.049(7) 0.035(6) 0.000(5) 0.006(5) 0.003(5)
C63 0.053(7) 0.041(6) 0.066(9) -0.009(6) 0.009(6) -0.000(5)

loop_
_atom_type_symbol
_atom_type_description
_atom_type_scat_dispersion_real
_atom_type_scat_dispersion_imag
_atom_type_scat_source
C C 0.0033 0.0016 'International Tables Vol C Tables 4.2.6.8 and 6.1.1.4'
H H 0.0000 0.0000 'International Tables Vol C Tables 4.2.6.8 and 6.1.1.4'
Co Co 0.3494 0.9721 'International Tables Vol C Tables 4.2.6.8 and 6.1.1.4'
F F 0.0171 0.0103 'International Tables Vol C Tables 4.2.6.8 and 6.1.1.4'
Mo Mo -1.6832 0.6857 'International Tables Vol C Tables 4.2.6.8 and 6.1.1.4'
N N 0.0061 0.0033 'International Tables Vol C Tables 4.2.6.8 and 6.1.1.4'
O O 0.0106 0.0060 'International Tables Vol C Tables 4.2.6.8 and 6.1.1.4'
S S 0.1246 0.1234 'International Tables Vol C Tables 4.2.6.8 and 6.1.1.4'

loop_
_geom_angle_atom_site_label_1
_geom_angle_atom_site_label_2
_geom_angle_atom_site_label_3
_geom_angle
O2 Mo1 O3 105.6(3)
O2 Mo1 O1 106.2(3)
O3 Mo1 O1 105.4(3)
O2 Mo1 C23 103.3(3)
O3 Mo1 C23 91.0(3)
O1 Mo1 C23 140.6(3)
O2 Mo1 C19 84.9(3)
O3 Mo1 C19 124.9(3)
O1 Mo1 C19 123.7(3)
C23 Mo1 C19 35.0(3)
O2 Mo1 C20 103.5(3)
O3 Mo1 C20 140.6(3)
O1 Mo1 C20 91.2(3)
C23 Mo1 C20 56.5(3)
C19 Mo1 C20 33.7(3)
O2 Mo1 C22 137.2(3)
O3 Mo1 C22 84.9(3)
O1 Mo1 C22 110.7(3)
C23 Mo1 C22 34.2(3)
C19 Mo1 C22 56.9(3)
C20 Mo1 C22 55.7(3)
O2 Mo1 C21 137.0(3)
O3 Mo1 C21 111.6(3)
O1 Mo1 C21 84.1(3)
C23 Mo1 C21 56.5(3)
C19 Mo1 C21 56.6(3)
C20 Mo1 C21 33.7(3)
C22 Mo1 C21 33.4(3)
O1 Co1 N3 100.3(3)
O1 Co1 N1 102.9(3)
N3 Co1 N1 116.4(3)
O1 Co1 N4 104.9(3)
N3 Co1 N4 114.1(3)
N1 Co1 N4 115.4(3)
O1 Co1 N2 177.5(3)
N3 Co1 N2 77.4(3)
N1 Co1 N2 77.2(3)
N4 Co1 N2 77.2(3)
Mo1 O1 Co1 147.1(3)
C1 N1 C5 119.7(8)
C1 N1 Co1 123.3(7)
C5 N1 Co1 117.0(6)
C7 N2 C6 112.3(7)
C7 N2 C13 111.4(7)
C6 N2 C13 111.1(7)
C7 N2 Co1 107.5(6)
C6 N2 Co1 106.9(5)
C13 N2 Co1 107.3(5)
C18 N3 C14 117.5(7)
C18 N3 Co1 124.1(6)
C14 N3 Co1 118.0(6)
N1 C5 C4 121.9(9)
N1 C5 C6 116.9(8)
C4 C5 C6 121.2(9)
N2 C6 C5 108.5(8)
N2 C6 H6A 110.0
C5 C6 H6A 110.0
N2 C6 H6B 110.0
C5 C6 H6B 110.0
H6A C6 H6B 108.4
N2 C13 C14 110.5(7)
N2 C13 H13A 109.5
C14 C13 H13A 109.5
N2 C13 H13B 109.5
C14 C13 H13B 109.5
H13A C13 H13B 108.1
N3 C14 C15 122.1(8)
N3 C14 C13 116.2(8)
C15 C14 C13 121.7(8)
N3 C18 C17 124.4(8)
N3 C18 H18 117.8
C17 C18 H18 117.8
C18 C17 C16 118.4(8)
C18 C17 H17 120.8
C16 C17 H17 120.8
C15 C16 C17 117.8(8)
C15 C16 H16 121.1
C17 C16 H16 121.1
C14 C15 C16 119.7(9)
C14 C15 H15 120.1
C16 C15 H15 120.1
N2 C7 C8 109.6(7)
N2 C7 H7A 109.8
C8 C7 H7A 109.8
N2 C7 H7B 109.8
C8 C7 H7B 109.8
H7A C7 H7B 108.2
N4 C8 C9 121.6(9)
N4 C8 C7 115.2(8)
C9 C8 C7 123.2(8)
C12 N4 C8 118.9(8)
C12 N4 Co1 123.8(6)
C8 N4 Co1 117.2(6)
N4 C12 C11 122.7(8)
N4 C12 H12 118.6
C11 C12 H12 118.6
C12 C11 C10 118.0(9)
C12 C11 H11 121.0
C10 C11 H11 121.0
C9 C10 C11 119.1(9)
C9 C10 H10 120.4
C11 C10 H10 120.4
C10 C9 C8 119.6(9)
C10 C9 H9 120.2
C8 C9 H9 120.2
C5 C4 C3 117.5(10)
C5 C4 H4 121.3
C3 C4 H4 121.3
C2 C3 C4 119.7(10)
C2 C3 H3 120.2
C4 C3 H3 120.2
C3 C2 C1 119.7(11)
C3 C2 H2 120.2
C1 C2 H2 120.2
N1 C1 C2 121.5(10)
N1 C1 H1 119.3
C2 C1 H1 119.3
C20 C19 C23 106.4(8)
C20 C19 C24 127.0(8)
C23 C19 C24 126.6(8)
C20 C19 Mo1 74.0(5)
C23 C19 Mo1 71.1(5)
C24 C19 Mo1 121.5(6)
C22 C23 C19 108.3(7)
C22 C23 C28 125.1(8)
C19 C23 C28 126.6(9)
C22 C23 Mo1 75.7(5)
C19 C23 Mo1 74.0(5)
C28 C23 Mo1 117.9(6)
C21 C22 C23 108.4(8)
C21 C22 C27 127.6(8)
C23 C22 C27 124.0(8)
C21 C22 Mo1 74.4(5)
C23 C22 Mo1 70.1(5)
C27 C22 Mo1 120.8(6)
C22 C21 C20 106.9(8)
C22 C21 C26 125.8(8)
C20 C21 C26 127.3(8)
C22 C21 Mo1 72.2(5)
C20 C21 Mo1 71.6(5)
C26 C21 Mo1 121.0(6)
C19 C20 C21 110.0(7)
C19 C20 C25 124.7(8)
C21 C20 C25 125.3(8)
C19 C20 Mo1 72.3(5)
C21 C20 Mo1 74.7(5)
C25 C20 Mo1 122.3(5)
C20 C25 H25A 109.5
C20 C25 H25B 109.5
H25A C25 H25B 109.5
C20 C25 H25C 109.5
H25A C25 H25C 109.5
H25B C25 H25C 109.5
C21 C26 H26A 109.5
C21 C26 H26B 109.5
H26A C26 H26B 109.5
C21 C26 H26C 109.5
H26A C26 H26C 109.5
H26B C26 H26C 109.5
C22 C27 H27A 109.5
C22 C27 H27B 109.5
H27A C27 H27B 109.5
C22 C27 H27C 109.5
H27A C27 H27C 109.5
H27B C27 H27C 109.5
C23 C28 H28A 109.5
C23 C28 H28B 109.5
H28A C28 H28B 109.5
C23 C28 H28C 109.5
H28A C28 H28C 109.5
H28B C28 H28C 109.5
C19 C24 H24A 109.5
C19 C24 H24B 109.5
H24A C24 H24B 109.5
C19 C24 H24C 109.5
H24A C24 H24C 109.5
H24B C24 H24C 109.5
O6 Mo2 O5 105.7(3)
O6 Mo2 O4 104.9(3)
O5 Mo2 O4 106.3(3)
O6 Mo2 C49 90.5(3)
O5 Mo2 C49 102.3(3)
O4 Mo2 C49 142.1(3)
O6 Mo2 C48 124.6(3)
O5 Mo2 C48 84.9(3)
O4 Mo2 C48 124.3(3)
C49 Mo2 C48 34.9(3)
O6 Mo2 C50 83.8(3)
O5 Mo2 C50 136.5(3)
O4 Mo2 C50 112.0(3)
C49 Mo2 C50 34.3(3)
C48 Mo2 C50 56.8(3)
O6 Mo2 C47 139.5(3)
O5 Mo2 C47 104.1(3)
O4 Mo2 C47 92.2(3)
C49 Mo2 C47 56.5(3)
C48 Mo2 C47 33.6(3)
C50 Mo2 C47 55.7(3)
O6 Mo2 C51 110.3(3)
O5 Mo2 C51 137.4(3)
O4 Mo2 C51 85.7(3)
C49 Mo2 C51 56.3(3)
C48 Mo2 C51 56.2(3)
C50 Mo2 C51 33.1(3)
C47 Mo2 C51 33.6(3)
O4 Co2 N5 103.4(3)
O4 Co2 N8 99.8(3)
N5 Co2 N8 118.4(3)
O4 Co2 N7 105.5(3)
N5 Co2 N7 111.9(3)
N8 Co2 N7 115.3(3)
O4 Co2 N6 176.6(3)
N5 Co2 N6 76.7(3)
N8 Co2 N6 77.3(3)
N7 Co2 N6 77.4(3)
Mo2 O4 Co2 148.4(3)
C34 N6 C41 113.2(7)
C34 N6 C35 112.8(7)
C41 N6 C35 110.3(7)
C34 N6 Co2 105.3(5)
C41 N6 Co2 107.2(5)
C35 N6 Co2 107.6(5)
N6 C35 C36 110.1(7)
N6 C35 H35A 109.6
C36 C35 H35A 109.6
N6 C35 H35B 109.6
C36 C35 H35B 109.6
H35A C35 H35B 108.1
N7 C36 C37 122.0(8)
N7 C36 C35 116.1(7)
C37 C36 C35 121.9(8)
C40 N7 C36 118.7(7)
C40 N7 Co2 123.8(6)
C36 N7 Co2 117.5(6)
N7 C40 C39 122.9(8)
N7 C40 H40 118.5
C39 C40 H40 118.5
C40 C39 C38 118.6(8)
C40 C39 H39 120.7
C38 C39 H39 120.7
C39 C38 C37 119.0(8)
C39 C38 H38 120.5
C37 C38 H38 120.5
C36 C37 C38 118.7(8)
C36 C37 H37 120.7
C38 C37 H37 120.7
N6 C34 C33 110.5(7)
N6 C34 H34A 109.5
C33 C34 H34A 109.5
N6 C34 H34B 109.5
C33 C34 H34B 109.5
H34A C34 H34B 108.1
N5 C33 C32 122.1(8)
N5 C33 C34 114.4(8)
C32 C33 C34 123.5(8)
C33 N5 C29 118.4(7)
C33 N5 Co2 117.6(6)
C29 N5 Co2 123.9(6)
C30 C29 N5 120.9(9)
C30 C29 H29 119.6
N5 C29 H29 119.6
C29 C30 C31 120.7(9)
C29 C30 H30 119.6
C31 C30 H30 119.6
C32 C31 C30 119.2(9)
C32 C31 H31 120.4
C30 C31 H31 120.4
C31 C32 C33 118.7(9)
C31 C32 H32 120.7
C33 C32 H32 120.7
N6 C41 C42 111.0(7)
N6 C41 H41A 109.4
C42 C41 H41A 109.4
N6 C41 H41B 109.4
C42 C41 H41B 109.4
H41A C41 H41B 108.0
N8 C42 C43 121.4(8)
N8 C42 C41 116.1(8)
C43 C42 C41 122.5(8)
C42 N8 C46 119.3(7)
C42 N8 Co2 117.4(6)
C46 N8 Co2 123.0(6)
N8 C46 C45 121.6(9)
N8 C46 H46 119.2
C45 C46 H46 119.2
C44 C45 C46 119.5(9)
C44 C45 H45 120.3
C46 C45 H45 120.3
C45 C44 C43 119.0(9)
C45 C44 H44 120.5
C43 C44 H44 120.5
C42 C43 C44 119.1(9)
C42 C43 H43 120.4
C44 C43 H43 120.4
C48 C47 C51 108.9(7)
C48 C47 C53 125.5(8)
C51 C47 C53 125.5(8)
C48 C47 Mo2 72.0(5)
C51 C47 Mo2 73.8(4)
C53 C47 Mo2 122.5(5)
C47 C48 C49 107.0(8)
C47 C48 C54 126.9(8)
C49 C48 C54 126.1(9)
C47 C48 Mo2 74.4(5)
C49 C48 Mo2 70.9(4)
C54 C48 Mo2 121.8(6)
C50 C49 C48 107.7(7)
C50 C49 C55 126.2(8)
C48 C49 C55 126.0(8)
C50 C49 Mo2 75.2(5)
C48 C49 Mo2 74.1(5)
C55 C49 Mo2 118.5(5)
C51 C50 C49 108.3(7)
C51 C50 C56 127.1(8)
C49 C50 C56 124.6(8)
C51 C50 Mo2 74.5(4)
C49 C50 Mo2 70.4(4)
C56 C50 Mo2 121.5(6)
C50 C51 C47 108.1(8)
C50 C51 C52 125.6(8)
C47 C51 C52 126.3(7)
C50 C51 Mo2 72.4(5)
C47 C51 Mo2 72.6(4)
C52 C51 Mo2 121.0(5)
C51 C52 H52A 109.5
C51 C52 H52B 109.5
H52A C52 H52B 109.5
C51 C52 H52C 109.5
H52A C52 H52C 109.5
H52B C52 H52C 109.5
C50 C56 H56A 109.5
C50 C56 H56B 109.5
H56A C56 H56B 109.5
C50 C56 H56C 109.5
H56A C56 H56C 109.5
H56B C56 H56C 109.5
C49 C55 H55A 109.5
C49 C55 H55B 109.5
H55A C55 H55B 109.5
C49 C55 H55C 109.5
H55A C55 H55C 109.5
H55B C55 H55C 109.5
C48 C54 H54A 109.5
C48 C54 H54B 109.5
H54A C54 H54B 109.5
C48 C54 H54C 109.5
H54A C54 H54C 109.5
H54B C54 H54C 109.5
C47 C53 H53A 109.5
C47 C53 H53B 109.5
H53A C53 H53B 109.5
C47 C53 H53C 109.5
H53A C53 H53C 109.5
H53B C53 H53C 109.5
C60 O13 C61 117.2(15)
C60 C59 H59A 109.5
C60 C59 H59B 109.5
H59A C59 H59B 109.5
C60 C59 H59C 109.5
H59A C59 H59C 109.5
H59B C59 H59C 109.5
O13 C60 C59 109.4(18)
O13 C60 H60A 109.8
C59 C60 H60A 109.8
O13 C60 H60B 109.8
C59 C60 H60B 109.8
H60A C60 H60B 108.2
O13 C61 C62 111.1(18)
O13 C61 H61A 109.4
C62 C61 H61A 109.4
O13 C61 H61B 109.4
C62 C61 H61B 109.4
H61A C61 H61B 108.0
C61 C62 H62A 109.5
C61 C62 H62B 109.5
H62A C62 H62B 109.5
C61 C62 H62C 109.5
H62A C62 H62C 109.5
H62B C62 H62C 109.5
O9 S1 O7 115.6(5)
O9 S1 O8 115.4(5)
O7 S1 O8 113.5(5)
O9 S1 C57 102.9(5)
O7 S1 C57 103.3(5)
O8 S1 C57 103.9(5)
F2 C57 F3 107.7(8)
F2 C57 F1 107.5(9)
F3 C57 F1 106.7(9)
F2 C57 S1 112.8(7)
F3 C57 S1 111.3(7)
F1 C57 S1 110.4(7)
O12 S2 O11 115.7(10)
O12 S2 O10 115.5(9)
O11 S2 O10 112.8(7)
O12 S2 C58 104.3(9)
O11 S2 C58 102.9(9)
O10 S2 C58 103.3(7)
F6 C58 F5 109.9(18)
F6 C58 F4 107.1(15)
F5 C58 F4 102.0(17)
F6 C58 S2 114.1(13)
F5 C58 S2 112.9(12)
F4 C58 S2 109.9(14)
N9 C64 C63 177.5(14)
C64 C63 H63A 109.5
C64 C63 H63B 109.5
H63A C63 H63B 109.5
C64 C63 H63C 109.5
H63A C63 H63C 109.5
H63B C63 H63C 109.5

loop_
_geom_bond_atom_site_label_1
_geom_bond_atom_site_label_2
_geom_bond_distance
Mo1 O2 1.725(6)
Mo1 O3 1.730(6)
Mo1 O1 1.809(6)
Mo1 C23 2.384(8)
Mo1 C19 2.422(8)
Mo1 C20 2.444(8)
Mo1 C22 2.456(8)
Mo1 C21 2.484(8)
Co1 O1 1.925(6)
Co1 N3 2.049(7)
Co1 N1 2.053(8)
Co1 N4 2.067(7)
Co1 N2 2.201(8)
N1 C1 1.338(13)
N1 C5 1.342(13)
N2 C7 1.453(12)
N2 C6 1.485(12)
N2 C13 1.500(11)
N3 C18 1.328(11)
N3 C14 1.343(11)
C5 C4 1.386(14)
C5 C6 1.490(13)
C6 H6A 0.9900
C6 H6B 0.9900
C13 C14 1.502(12)
C13 H13A 0.9900
C13 H13B 0.9900
C14 C15 1.386(13)
C18 C17 1.373(13)
C18 H18 0.9500
C17 C16 1.393(14)
C17 H17 0.9500
C16 C15 1.387(14)
C16 H16 0.9500
C15 H15 0.9500
C7 C8 1.517(14)
C7 H7A 0.9900
C7 H7B 0.9900
C8 N4 1.351(12)
C8 C9 1.389(13)
N4 C12 1.341(12)
C12 C11 1.383(12)
C12 H12 0.9500
C11 C10 1.414(14)
C11 H11 0.9500
C10 C9 1.369(15)
C10 H10 0.9500
C9 H9 0.9500
C4 C3 1.419(16)
C4 H4 0.9500
C3 C2 1.349(17)
C3 H3 0.9500
C2 C1 1.387(15)
C2 H2 0.9500
C1 H1 0.9500
C19 C20 1.410(12)
C19 C23 1.444(12)
C19 C24 1.477(13)
C23 C22 1.423(13)
C23 C28 1.511(12)
C22 C21 1.421(12)
C22 C27 1.494(12)
C21 C20 1.429(12)
C21 C26 1.505(13)
C20 C25 1.513(12)
C25 H25A 0.9800
C25 H25B 0.9800
C25 H25C 0.9800
C26 H26A 0.9800
C26 H26B 0.9800
C26 H26C 0.9800
C27 H27A 0.9800
C27 H27B 0.9800
C27 H27C 0.9800
C28 H28A 0.9800
C28 H28B 0.9800
C28 H28C 0.9800
C24 H24A 0.9800
C24 H24B 0.9800
C24 H24C 0.9800
Mo2 O6 1.730(6)
Mo2 O5 1.734(6)
Mo2 O4 1.813(6)
Mo2 C49 2.390(8)
Mo2 C48 2.433(8)
Mo2 C50 2.453(8)
Mo2 C47 2.464(8)
Mo2 C51 2.479(8)
Co2 O4 1.931(6)
Co2 N5 2.060(7)
Co2 N8 2.072(7)
Co2 N7 2.072(7)
Co2 N6 2.218(7)
N6 C34 1.464(12)
N6 C41 1.473(11)
N6 C35 1.475(11)
C35 C36 1.505(13)
C35 H35A 0.9900
C35 H35B 0.9900
C36 N7 1.350(11)
C36 C37 1.385(12)
N7 C40 1.328(11)
C40 C39 1.382(12)
C40 H40 0.9500
C39 C38 1.383(12)
C39 H39 0.9500
C38 C37 1.392(14)
C38 H38 0.9500
C37 H37 0.9500
C34 C33 1.481(12)
C34 H34A 0.9900
C34 H34B 0.9900
C33 N5 1.357(12)
C33 C32 1.399(13)
N5 C29 1.377(12)
C29 C30 1.363(13)
C29 H29 0.9500
C30 C31 1.389(14)
C30 H30 0.9500
C31 C32 1.371(14)
C31 H31 0.9500
C32 H32 0.9500
C41 C42 1.509(12)
C41 H41A 0.9900
C41 H41B 0.9900
C42 N8 1.344(11)
C42 C43 1.387(13)
N8 C46 1.352(12)
C46 C45 1.385(13)
C46 H46 0.9500
C45 C44 1.369(14)
C45 H45 0.9500
C44 C43 1.395(14)
C44 H44 0.9500
C43 H43 0.9500
C47 C48 1.414(13)
C47 C51 1.430(12)
C47 C53 1.509(11)
C48 C49 1.448(12)
C48 C54 1.487(13)
C49 C50 1.431(13)
C49 C55 1.496(12)
C50 C51 1.407(12)
C50 C56 1.486(12)
C51 C52 1.491(13)
C52 H52A 0.9800
C52 H52B 0.9800
C52 H52C 0.9800
C56 H56A 0.9800
C56 H56B 0.9800
C56 H56C 0.9800
C55 H55A 0.9800
C55 H55B 0.9800
C55 H55C 0.9800
C54 H54A 0.9800
C54 H54B 0.9800
C54 H54C 0.9800
C53 H53A 0.9800
C53 H53B 0.9800
C53 H53C 0.9800
O13 C60 1.42(2)
O13 C61 1.44(2)
C59 C60 1.484(17)
C59 H59A 0.9800
C59 H59B 0.9800
C59 H59C 0.9800
C60 H60A 0.9900
C60 H60B 0.9900
C61 C62 1.506(18)
C61 H61A 0.9900
C61 H61B 0.9900
C62 H62A 0.9800
C62 H62B 0.9800
C62 H62C 0.9800
S1 O9 1.427(7)
S1 O7 1.438(7)
S1 O8 1.439(7)
S1 C57 1.804(10)
F1 C57 1.356(13)
F2 C57 1.323(12)
F3 C57 1.347(12)
S2 O12 1.401(11)
S2 O11 1.406(10)
S2 O10 1.422(9)
S2 C58 1.797(16)
F4 C58 1.36(2)
F5 C58 1.32(2)
F6 C58 1.301(19)
N9 C64 1.091(14)
C64 C63 1.481(16)
C63 H63A 0.9800
C63 H63B 0.9800
C63 H63C 0.9800
